data_7114332
loop_
_publ_author_name
'Danopoulos, Andreas A.'
'Winston, Scott'
'Gelbrich, Thomas'
'Hursthouse, Michael B.'
'Tooze, Robert P.'

_publ_section_title
;
 Synthesis and structural characterisation of stable pyridine- and
 phosphine-functionalised N-heterocyclic carbenes
;
_journal_issue 5
_journal_name_full 'Chemical Communications'
_journal_page_first 482
_journal_paper_doi 10.1039/b111659b
_journal_year 2002
_chemical_formula_sum 'C23 H31 N3 Si'
_chemical_formula_weight 377.6
_chemical_name_common 01SW061
_chemical_name_systematic
;
[1-(2-pyridyl-6-trimethylsilyl)]-3-[(2,6-diisopropyl)phenyl]-imidazol-2-ylidene
;
_space_group_IT_number 14
_symmetry_cell_setting monoclinic
_symmetry_space_group_name_Hall '-P 2yn'
_symmetry_space_group_name_H-M 'P 1 21/n 1'
_atom_sites_solution_hydrogens geom
_atom_sites_solution_primary direct
_atom_sites_solution_secondary difmap
_audit_creation_method SHELXL
_cell_angle_alpha 90.00
_cell_angle_beta 99.1950(10)
_cell_angle_gamma 90.00
_cell_formula_units_Z 8
_cell_length_a 22.1736(5)
_cell_length_b 10.6162(2)
_cell_length_c 22.1766(6)
_cell_measurement_reflns_used 50084
_cell_measurement_temperature 150(2)
_cell_measurement_theta_max 27.48
_cell_measurement_theta_min 2.91
_cell_volume 5153.3(2)
_computing_cell_refinement 'Scalepack (Otwinowski & Minor 1997)'
_computing_data_collection 'Collect (Nonius BV, 1997-2000)'
_computing_data_reduction 'Denzo a. Scalepack (Otwinowski & Minor 1997)'
_computing_molecular_graphics 'ORTEP-3 (Farrugia, 1997)'
_computing_publication_material 'PLATON (Spek, 1990)'
_computing_structure_refinement 'SHELXL-93 (Sheldrick, 1993)'
_computing_structure_solution 'SHELXS-97 (Sheldrick, 1990)'
_diffrn_ambient_temperature 150(2)
_diffrn_measurement_device 'Nonius KappaCCD Area Detector'
_diffrn_measurement_method 'Phi and Omega scans to fill Ewald Sphere'
_diffrn_radiation_monochromator graphite
_diffrn_radiation_source 'Nonius FR591 rotating anode'
_diffrn_radiation_type MoK\a
_diffrn_radiation_wavelength 0.71073
_diffrn_reflns_av_R_equivalents 0.1776
_diffrn_reflns_av_sigmaI/netI 0.1916
_diffrn_reflns_limit_h_max 28
_diffrn_reflns_limit_h_min -24
_diffrn_reflns_limit_k_max 13
_diffrn_reflns_limit_k_min -13
_diffrn_reflns_limit_l_max 28
_diffrn_reflns_limit_l_min -28
_diffrn_reflns_number 44430
_diffrn_reflns_theta_max 25.00
_diffrn_reflns_theta_min 2.93
_exptl_absorpt_coefficient_mu 0.101
_exptl_absorpt_correction_T_max 1.05349
_exptl_absorpt_correction_T_min 0.95813
_exptl_absorpt_correction_type multi-scan
_exptl_crystal_colour Yellow
_exptl_crystal_density_diffrn 0.973
_exptl_crystal_description Plate
_exptl_crystal_F_000 1632
_exptl_crystal_size_max 0.15
_exptl_crystal_size_mid 0.15
_exptl_crystal_size_min 0.03
_refine_diff_density_max 0.852
_refine_diff_density_min -0.363
_refine_diff_density_rms 0.074
_refine_ls_extinction_method none
_refine_ls_goodness_of_fit_all 1.296
_refine_ls_goodness_of_fit_obs 1.720
_refine_ls_matrix_type full
_refine_ls_number_parameters 503
_refine_ls_number_reflns 7182
_refine_ls_number_restraints 18
_refine_ls_restrained_S_all 1.897
_refine_ls_restrained_S_obs 1.715
_refine_ls_R_factor_all 0.2662
_refine_ls_R_factor_obs 0.1042
_refine_ls_shift/esd_max 0.002
_refine_ls_shift/esd_mean 0.000
_refine_ls_structure_factor_coef Fsqd
_refine_ls_weighting_details 'w=1/[\s^2^(Fo^2^)+(0.0000P)^2^+10.0000P] where P=(Fo^2^+2Fc^2^)/3'
_refine_ls_weighting_scheme calc
_refine_ls_wR_factor_all 0.3041
_refine_ls_wR_factor_obs 0.1792
_reflns_number_observed 3482
_reflns_number_total 9033
_reflns_observed_criterion >2sigma(I)
_cod_data_source_file b111659b.txt
_cod_data_source_block COMPOUND-I-pyridinecarbene
_cod_depositor_comments
;
The following automatic conversions were performed:

'_symmetry_cell_setting' value 'Monoclinic' changed to 'monoclinic'
according to
/usr/data/users/saulius/automatic-downloads/retrospective/RSC/lib/dictionaries/cif_core.dic
dictionary named 'cif_core.dic' version 2.4.2 from 2011-04-26.

Automatic conversion script
Id: cif_fix_values 2281 2013-09-26 08:29:07Z andrius 

The following automatic conversions were performed:

'_refine_ls_weighting_scheme' value 'calc
w=1/[\s^2^(Fo^2^)+(0.0000P)^2^+10.0000P] where P=(Fo^2^+2Fc^2^)/3'
was changed to 'calc'. New tag '_refine_ls_weighting_details' was
created. The value of the new tag was set to
'w=1/[\s^2^(Fo^2^)+(0.0000P)^2^+10.0000P] where P=(Fo^2^+2Fc^2^)/3'.

Automatic conversion script
Id: cif_fix_values 3143 2015-03-26 13:38:13Z robertas 
;
_cod_original_sg_symbol_H-M P21/n
_cod_database_code 7114332

loop_
_symmetry_equiv_pos_as_xyz
'x, y, z'
'-x+1/2, y+1/2, -z+1/2'
'-x, -y, -z'
'x-1/2, -y-1/2, z-1/2'

loop_
_atom_site_aniso_label
_atom_site_aniso_U_11
_atom_site_aniso_U_22
_atom_site_aniso_U_33
_atom_site_aniso_U_23
_atom_site_aniso_U_13
_atom_site_aniso_U_12
C1 0.034(4) 0.029(4) 0.030(4) -0.001(3) 0.006(3) 0.001(3)
C2 0.041(5) 0.020(4) 0.041(4) 0.001(3) 0.009(3) 0.003(3)
C3 0.026(4) 0.023(4) 0.047(5) -0.004(3) -0.001(3) -0.002(3)
C4 0.023(4) 0.026(4) 0.032(4) -0.003(3) 0.000(3) 0.001(3)
C5 0.106(8) 0.094(7) 0.054(6) 0.023(5) -0.002(5) -0.003(6)
C6 0.042(5) 0.031(4) 0.052(5) -0.001(4) -0.003(4) 0.003(4)
C7 0.029(4) 0.033(4) 0.041(5) -0.001(3) -0.001(3) -0.002(3)
C8 0.030(4) 0.033(4) 0.057(5) -0.007(4) -0.004(4) 0.001(3)
C9 0.033(4) 0.033(4) 0.046(5) -0.007(3) -0.005(3) 0.007(3)
C10 0.048(5) 0.086(6) 0.057(5) -0.020(5) 0.009(4) -0.016(4)
C11 0.041(4) 0.055(5) 0.078(6) -0.001(5) -0.009(4) -0.004(4)
C12 0.060(5) 0.042(4) 0.071(6) 0.004(4) 0.006(4) -0.007(4)
C13 0.028(4) 0.020(3) 0.040(4) 0.000(3) 0.006(3) 0.003(3)
C14 0.038(4) 0.033(4) 0.038(4) 0.009(4) 0.009(4) 0.005(3)
C15 0.041(5) 0.038(4) 0.061(6) 0.010(4) 0.011(4) 0.004(4)
C16 0.031(4) 0.028(4) 0.082(7) 0.005(4) 0.006(5) -0.002(3)
C17 0.045(5) 0.033(4) 0.055(5) -0.003(4) -0.004(4) 0.003(4)
C18 0.033(4) 0.033(4) 0.038(4) -0.006(4) -0.003(3) 0.004(3)
C19 0.036(4) 0.062(5) 0.043(5) -0.013(4) 0.001(4) -0.002(4)
C20 0.090(7) 0.099(7) 0.069(7) -0.020(6) 0.023(6) 0.002(6)
C21 0.058(6) 0.090(7) 0.099(7) 0.033(6) 0.026(5) 0.008(5)
C22 0.047(5) 0.054(5) 0.041(5) 0.002(4) 0.006(4) 0.000(4)
C23 0.077(6) 0.099(7) 0.081(7) -0.034(6) -0.003(5) 0.017(5)
C24 0.039(4) 0.020(4) 0.033(4) -0.001(3) -0.001(3) 0.006(3)
C25 0.028(4) 0.025(3) 0.035(4) 0.002(3) -0.002(3) -0.001(3)
C26 0.038(4) 0.017(3) 0.042(4) -0.005(3) 0.002(3) 0.000(3)
C28 0.025(4) 0.023(4) 0.033(4) -0.001(3) 0.001(3) 0.005(3)
C29 0.030(4) 0.022(4) 0.052(5) 0.005(3) -0.004(3) 0.005(3)
C30 0.039(5) 0.021(4) 0.069(5) 0.005(4) -0.008(4) -0.001(3)
C31 0.030(4) 0.036(4) 0.065(5) -0.005(4) -0.006(4) -0.005(3)
C32 0.026(4) 0.040(4) 0.036(4) -0.005(3) 0.001(3) -0.007(3)
C33 0.044(4) 0.052(5) 0.064(5) 0.000(4) -0.009(4) 0.000(4)
C34 0.077(7) 0.060(6) 0.166(10) -0.056(6) -0.063(7) 0.032(5)
C35 0.041(5) 0.131(8) 0.152(10) 0.094(8) 0.002(6) 0.005(5)
C36 0.020(4) 0.030(4) 0.038(4) 0.005(3) -0.003(3) -0.003(3)
C37 0.033(4) 0.030(4) 0.044(5) -0.007(3) 0.001(4) -0.003(3)
C38 0.027(4) 0.026(4) 0.040(4) 0.002(3) 0.000(3) 0.001(3)
C39 0.041(5) 0.045(5) 0.049(5) -0.005(4) -0.007(4) -0.001(4)
C40 0.030(4) 0.025(4) 0.090(7) 0.001(4) -0.002(5) 0.007(3)
C41 0.031(4) 0.038(4) 0.058(5) 0.002(4) 0.010(4) 0.005(3)
C42 0.052(5) 0.091(7) 0.039(5) 0.005(5) 0.003(4) 0.008(5)
C43 0.118(8) 0.086(7) 0.070(7) 0.024(6) 0.022(6) 0.008(6)
C44 0.152(10) 0.083(7) 0.073(7) -0.028(6) 0.051(7) 0.014(6)
C45 0.041(4) 0.048(5) 0.040(5) 0.001(4) 0.009(4) -0.003(3)
C46 0.115(8) 0.056(5) 0.074(7) 0.012(5) 0.011(6) -0.025(5)
C47 0.084(6) 0.054(5) 0.060(6) 0.003(5) -0.001(5) 0.010(5)
Si1 0.0304(11) 0.0429(11) 0.0473(13) 0.0003(11) 0.0021(9) -0.0002(9)
Si2 0.0359(12) 0.0385(12) 0.074(2) 0.0060(12) -0.0152(11) 0.0001(10)
N1 0.035(3) 0.028(3) 0.033(3) -0.006(3) 0.002(3) -0.001(3)
N2 0.029(3) 0.022(3) 0.038(3) 0.000(3) 0.002(2) -0.004(3)
N3 0.031(3) 0.019(3) 0.040(3) -0.001(3) 0.008(3) 0.001(3)
N4 0.031(3) 0.028(3) 0.039(3) 0.000(3) 0.006(3) 0.001(3)
N5 0.024(3) 0.022(3) 0.037(3) 0.002(3) 0.000(2) 0.003(2)
N6 0.029(3) 0.030(3) 0.033(3) 0.000(3) 0.003(3) 0.000(3)

loop_
_atom_site_label
_atom_site_type_symbol
_atom_site_fract_x
_atom_site_fract_y
_atom_site_fract_z
_atom_site_U_iso_or_equiv
_atom_site_thermal_displace_type
_atom_site_occupancy
_atom_site_calc_flag
_atom_site_refinement_flags
C1 C 0.4370(3) 0.6406(6) 0.1453(3) 0.031(2) Uani 1 d .
C2 C 0.4211(3) 0.8531(6) 0.1363(3) 0.034(2) Uani 1 d .
H2 H 0.4001(3) 0.9314(6) 0.1307(3) 0.040 Uiso 1 calc R
C3 C 0.4804(3) 0.8363(5) 0.1457(3) 0.033(2) Uani 1 d .
H3 H 0.5108(3) 0.9000(5) 0.1482(3) 0.039 Uiso 1 calc R
C4 C 0.5491(3) 0.6506(6) 0.1619(3) 0.027(2) Uani 1 d .
C5 C 0.3291(4) 0.6151(8) 0.2794(4) 0.087(3) Uani 1 d .
H5A H 0.3513(22) 0.6328(19) 0.3204(8) 0.130 Uiso 1 calc R
H5B H 0.3485(23) 0.5441(16) 0.2616(14) 0.130 Uiso 1 calc R
H5C H 0.2866(4) 0.5937(32) 0.2820(21) 0.130 Uiso 1 calc R
C6 C 0.6132(3) 0.4737(6) 0.1868(3) 0.043(2) Uani 1 d .
H6 H 0.6192(3) 0.3875(6) 0.1976(3) 0.051 Uiso 1 calc R
C7 C 0.5554(3) 0.5228(6) 0.1762(3) 0.035(2) Uani 1 d .
H7 H 0.5207(3) 0.4716(6) 0.1786(3) 0.042 Uiso 1 calc R
C8 C 0.6625(3) 0.5485(6) 0.1817(3) 0.041(2) Uani 1 d .
H8 H 0.7026(3) 0.5144(6) 0.1890(3) 0.049 Uiso 1 calc R
C9 C 0.6534(3) 0.6751(6) 0.1657(3) 0.038(2) Uani 1 d .
C10 C 0.7279(3) 0.7741(8) 0.0717(3) 0.064(2) Uani 1 d .
H10A H 0.7396(20) 0.6882(13) 0.0622(6) 0.096 Uiso 1 calc R
H10B H 0.7601(15) 0.8328(32) 0.0645(6) 0.096 Uiso 1 calc R
H10C H 0.6896(7) 0.7967(41) 0.0454(3) 0.096 Uiso 1 calc R
C11 C 0.7882(3) 0.7307(7) 0.2031(3) 0.060(2) Uani 1 d .
H11A H 0.7979(12) 0.6441(17) 0.1927(14) 0.090 Uiso 1 calc R
H11B H 0.7819(7) 0.7339(40) 0.2459(4) 0.090 Uiso 1 calc R
H11C H 0.8220(5) 0.7865(27) 0.1975(15) 0.090 Uiso 1 calc R
C12 C 0.6975(3) 0.9455(6) 0.1713(4) 0.058(2) Uani 1 d .
H12A H 0.7308(9) 1.0023(8) 0.1650(19) 0.088 Uiso 1 calc R
H12B H 0.6913(19) 0.9498(10) 0.2140(6) 0.088 Uiso 1 calc R
H12C H 0.6599(11) 0.9709(15) 0.1446(14) 0.088 Uiso 1 calc R
C13 C 0.3302(3) 0.7093(5) 0.1252(3) 0.029(2) Uani 1 d .
C14 C 0.2995(3) 0.7054(6) 0.1754(3) 0.036(2) Uani 1 d .
C15 C 0.2376(3) 0.6784(6) 0.1636(4) 0.047(2) Uani 1 d .
H15 H 0.2150(3) 0.6735(6) 0.1965(4) 0.056 Uiso 1 calc R
C16 C 0.2079(3) 0.6581(6) 0.1035(4) 0.048(2) Uani 1 d .
H16 H 0.1654(3) 0.6401(6) 0.0959(4) 0.057 Uiso 1 calc R
C17 C 0.2400(3) 0.6642(6) 0.0566(4) 0.045(2) Uani 1 d .
H17 H 0.2193(3) 0.6489(6) 0.0164(4) 0.055 Uiso 1 calc R
C18 C 0.3021(3) 0.6919(6) 0.0651(3) 0.035(2) Uani 1 d .
C19 C 0.3364(3) 0.7042(7) 0.0119(3) 0.048(2) Uani 1 d .
H19 H 0.3809(3) 0.7128(7) 0.0285(3) 0.057 Uiso 1 calc R
C20 C 0.3283(4) 0.5911(9) -0.0284(4) 0.085(3) Uani 1 d .
H20A H 0.3498(21) 0.5194(15) -0.0070(10) 0.127 Uiso 1 calc R
H20B H 0.3451(22) 0.6082(19) -0.0658(11) 0.127 Uiso 1 calc R
H20C H 0.2847(4) 0.5715(32) -0.0388(21) 0.127 Uiso 1 calc R
C21 C 0.3156(4) 0.8248(8) -0.0252(4) 0.081(3) Uani 1 d .
H21A H 0.3392(18) 0.8339(28) -0.0588(15) 0.122 Uiso 1 calc R
H21B H 0.3223(23) 0.8986(10) 0.0016(7) 0.122 Uiso 1 calc R
H21C H 0.2720(7) 0.8182(23) -0.0420(21) 0.122 Uiso 1 calc R
C22 C 0.3306(3) 0.7296(7) 0.2396(3) 0.047(2) Uani 1 d .
H22 H 0.3744(3) 0.7492(7) 0.2379(3) 0.057 Uiso 1 calc R
C23 C 0.3033(4) 0.8439(8) 0.2686(4) 0.087(3) Uani 1 d .
H23A H 0.3002(24) 0.9153(18) 0.2403(11) 0.131 Uiso 1 calc R
H23B H 0.3298(15) 0.8668(35) 0.3068(14) 0.131 Uiso 1 calc R
H23C H 0.2626(12) 0.8223(19) 0.2773(25) 0.131 Uiso 1 calc R
C24 C 0.7108(3) 0.6664(5) 0.8943(3) 0.031(2) Uani 1 d .
H24 H 0.7411(3) 0.6026(5) 0.9025(3) 0.038 Uiso 1 calc R
C25 C 0.6672(3) 0.8636(5) 0.8839(3) 0.030(2) Uani 1 d .
C26 C 0.6516(3) 0.6494(5) 0.8744(3) 0.033(2) Uani 1 d .
H26 H 0.6310(3) 0.5713(5) 0.8663(3) 0.040 Uiso 1 calc R
C28 C 0.7761(3) 0.8536(5) 0.9247(3) 0.027(2) Uani 1 d .
C29 C 0.7845(3) 0.9822(5) 0.9215(3) 0.036(2) Uani 1 d .
H29 H 0.7521(3) 1.0355(5) 0.9036(3) 0.043 Uiso 1 calc R
C30 C 0.8398(3) 1.0303(6) 0.9446(3) 0.045(2) Uani 1 d .
H30 H 0.8470(3) 1.1184(6) 0.9429(3) 0.054 Uiso 1 calc R
C31 C 0.8857(3) 0.9502(6) 0.9708(3) 0.045(2) Uani 1 d .
H31 H 0.9247(3) 0.9832(6) 0.9872(3) 0.054 Uiso 1 calc R
C32 C 0.8751(3) 0.8226(6) 0.9730(3) 0.034(2) Uani 1 d .
C33 C 1.0075(3) 0.7712(7) 1.0310(3) 0.055(2) Uani 1 d U
H33A H 1.0044(4) 0.8399(27) 1.0598(15) 0.083 Uiso 1 calc R
H33B H 1.0229(9) 0.8042(35) 0.9951(4) 0.083 Uiso 1 calc R
H33C H 1.0356(6) 0.7068(12) 1.0507(17) 0.083 Uiso 1 calc R
C34 C 0.9342(4) 0.5818(8) 0.9464(5) 0.110(4) Uani 1 d U
H34A H 0.9607(25) 0.5120(31) 0.9630(9) 0.165 Uiso 1 calc R
H34B H 0.9506(28) 0.6208(18) 0.9124(14) 0.165 Uiso 1 calc R
H34C H 0.8930(6) 0.5498(47) 0.9318(22) 0.165 Uiso 1 calc R
C35 C 0.9014(4) 0.6326(9) 1.0710(5) 0.109(4) Uani 1 d U
H35A H 0.9013(29) 0.6966(20) 1.1029(13) 0.164 Uiso 1 calc R
H35B H 0.9273(19) 0.5618(42) 1.0874(20) 0.164 Uiso 1 calc R
H35C H 0.8596(12) 0.6027(58) 1.0576(8) 0.164 Uiso 1 calc R
C36 C 0.5620(3) 0.7924(6) 0.8524(3) 0.030(2) Uani 1 d .
C37 C 0.5373(3) 0.8161(6) 0.7919(3) 0.036(2) Uani 1 d .
C38 C 0.5272(3) 0.7914(5) 0.8991(3) 0.031(2) Uani 1 d .
C39 C 0.4749(3) 0.8409(6) 0.7785(4) 0.046(2) Uani 1 d .
H39 H 0.4564(3) 0.8566(6) 0.7376(4) 0.055 Uiso 1 calc R
C40 C 0.4403(3) 0.8425(6) 0.8245(4) 0.050(2) Uani 1 d .
H40 H 0.3979(3) 0.8612(6) 0.8149(4) 0.060 Uiso 1 calc R
C41 C 0.4656(3) 0.8175(6) 0.8845(4) 0.042(2) Uani 1 d .
H41 H 0.4407(3) 0.8183(6) 0.9155(4) 0.050 Uiso 1 calc R
C42 C 0.5752(3) 0.8130(8) 0.7415(3) 0.061(2) Uani 1 d .
H42 H 0.6191(3) 0.8161(8) 0.7611(3) 0.073 Uiso 1 calc R
C43 C 0.5636(4) 0.9275(8) 0.6980(4) 0.091(3) Uani 1 d .
H43A H 0.5953(15) 0.9308(32) 0.6719(18) 0.136 Uiso 1 calc R
H43B H 0.5648(26) 1.0051(9) 0.7221(4) 0.136 Uiso 1 calc R
H43C H 0.5235(12) 0.9191(28) 0.6725(18) 0.136 Uiso 1 calc R
C44 C 0.5658(5) 0.6914(8) 0.7067(4) 0.099(3) Uani 1 d .
H44A H 0.5855(24) 0.6966(23) 0.6702(15) 0.148 Uiso 1 calc R
H44B H 0.5220(5) 0.6763(30) 0.6944(25) 0.148 Uiso 1 calc R
H44C H 0.5838(25) 0.6220(11) 0.7326(10) 0.148 Uiso 1 calc R
C45 C 0.5560(3) 0.7603(6) 0.9643(3) 0.043(2) Uani 1 d .
H45 H 0.6002(3) 0.7427(6) 0.9635(3) 0.051 Uiso 1 calc R
C46 C 0.5290(4) 0.6404(7) 0.9890(4) 0.082(3) Uani 1 d .
H46A H 0.5528(16) 0.6181(30) 1.0286(12) 0.123 Uiso 1 calc R
H46B H 0.5305(23) 0.5710(15) 0.9601(12) 0.123 Uiso 1 calc R
H46C H 0.4865(9) 0.6561(18) 0.9938(24) 0.123 Uiso 1 calc R
C47 C 0.5536(4) 0.8693(7) 1.0072(4) 0.067(2) Uani 1 d .
H47A H 0.5766(18) 0.8482(18) 1.0474(7) 0.101 Uiso 1 calc R
H47B H 0.5110(4) 0.8866(29) 1.0111(17) 0.101 Uiso 1 calc R
H47C H 0.5715(20) 0.9439(13) 0.9911(11) 0.101 Uiso 1 calc R
Si1 Si 0.71733(8) 0.7828(2) 0.15277(9) 0.0407(5) Uani 1 d .
Si2 Si 0.93092(9) 0.7004(2) 1.00697(10) 0.0522(6) Uani 1 d .
N1 N 0.5955(2) 0.7259(4) 0.1561(2) 0.0324(13) Uani 1 d .
N2 N 0.4904(2) 0.7070(4) 0.1510(2) 0.0298(12) Uani 1 d .
N3 N 0.3948(2) 0.7346(4) 0.1362(2) 0.0296(12) Uani 1 d .
N4 N 0.8201(2) 0.7751(4) 0.9482(2) 0.0322(13) Uani 1 d .
N5 N 0.7200(2) 0.7956(4) 0.9007(2) 0.0277(12) Uani 1 d .
N6 N 0.6261(2) 0.7694(5) 0.8677(2) 0.0308(13) Uani 1 d .

loop_
_atom_type_symbol
_atom_type_description
_atom_type_scat_dispersion_real
_atom_type_scat_dispersion_imag
_atom_type_scat_source
C C 0.0033 0.0016 'International Tables Vol C Tables 4.2.6.8 and 6.1.1.4'
H H 0.0000 0.0000 'International Tables Vol C Tables 4.2.6.8 and 6.1.1.4'
N N 0.0061 0.0033 'International Tables Vol C Tables 4.2.6.8 and 6.1.1.4'
Si Si 0.0817 0.0704 'International Tables Vol C Tables 4.2.6.8 and 6.1.1.4'

loop_
_geom_angle_atom_site_label_1
_geom_angle_atom_site_label_2
_geom_angle_atom_site_label_3
_geom_angle
N2 C1 N3 101.6(5)
C3 C2 N3 106.7(5)
C2 C3 N2 106.9(5)
N1 C4 C7 123.8(6)
N1 C4 N2 115.8(5)
C7 C4 N2 120.3(6)
C7 C6 C8 120.2(6)
C6 C7 C4 117.8(6)
C6 C8 C9 119.7(6)
N1 C9 C8 120.6(6)
N1 C9 Si1 116.5(4)
C8 C9 Si1 122.9(5)
C18 C13 C14 124.0(6)
C18 C13 N3 118.0(6)
C14 C13 N3 118.0(6)
C15 C14 C13 116.8(6)
C15 C14 C22 120.3(6)
C13 C14 C22 122.9(6)
C14 C15 C16 120.7(7)
C17 C16 C15 119.8(7)
C16 C17 C18 122.5(7)
C17 C18 C13 116.1(6)
C17 C18 C19 121.7(6)
C13 C18 C19 122.2(6)
C20 C19 C18 111.8(6)
C20 C19 C21 110.5(6)
C18 C19 C21 109.9(6)
C14 C22 C5 111.5(6)
C14 C22 C23 112.3(6)
C5 C22 C23 110.1(7)
C26 C24 N5 106.8(5)
N6 C25 N5 101.0(5)
C24 C26 N6 105.9(5)
N4 C28 C29 123.0(6)
N4 C28 N5 115.0(5)
C29 C28 N5 122.0(5)
C30 C29 C28 118.4(6)
C29 C30 C31 119.3(6)
C32 C31 C30 120.1(6)
N4 C32 C31 120.0(6)
N4 C32 Si2 113.7(4)
C31 C32 Si2 126.3(5)
C38 C36 C37 122.9(5)
C38 C36 N6 118.3(5)
C37 C36 N6 118.8(6)
C36 C37 C39 117.6(6)
C36 C37 C42 122.3(6)
C39 C37 C42 120.1(7)
C41 C38 C36 118.0(6)
C41 C38 C45 121.2(6)
C36 C38 C45 120.8(5)
C40 C39 C37 120.0(7)
C39 C40 C41 121.5(6)
C38 C41 C40 119.9(7)
C44 C42 C37 110.7(7)
C44 C42 C43 111.0(7)
C37 C42 C43 112.9(7)
C47 C45 C38 112.5(6)
C47 C45 C46 110.7(6)
C38 C45 C46 112.8(6)
C12 Si1 C10 109.5(4)
C12 Si1 C11 110.7(3)
C10 Si1 C11 110.0(3)
C12 Si1 C9 108.9(3)
C10 Si1 C9 109.5(3)
C11 Si1 C9 108.2(3)
C35 Si2 C34 111.2(5)
C35 Si2 C33 111.4(4)
C34 Si2 C33 110.1(4)
C35 Si2 C32 107.1(3)
C34 Si2 C32 106.3(3)
C33 Si2 C32 110.6(3)
C4 N1 C9 118.0(5)
C1 N2 C3 112.2(5)
C1 N2 C4 123.8(5)
C3 N2 C4 124.0(5)
C1 N3 C2 112.7(5)
C1 N3 C13 122.1(5)
C2 N3 C13 125.1(5)
C28 N4 C32 119.0(5)
C25 N5 C24 112.6(5)
C25 N5 C28 122.2(5)
C24 N5 C28 125.1(5)
C25 N6 C26 113.6(5)
C25 N6 C36 122.4(5)
C26 N6 C36 123.6(5)

loop_
_geom_bond_atom_site_label_1
_geom_bond_atom_site_label_2
_geom_bond_distance
C1 N2 1.366(7)
C1 N3 1.360(7)
C2 C3 1.311(7)
C2 N3 1.387(7)
C3 N2 1.392(7)
C4 N1 1.326(7)
C4 C7 1.396(8)
C4 N2 1.417(7)
C5 C22 1.506(10)
C6 C7 1.369(8)
C6 C8 1.370(8)
C8 C9 1.396(8)
C9 N1 1.377(7)
C9 Si1 1.877(7)
C10 Si1 1.853(7)
C11 Si1 1.861(6)
C12 Si1 1.845(7)
C13 C18 1.390(8)
C13 C14 1.395(8)
C13 N3 1.439(7)
C14 C15 1.385(8)
C14 C22 1.502(9)
C15 C16 1.405(9)
C16 C17 1.352(9)
C17 C18 1.392(8)
C18 C19 1.508(9)
C19 C20 1.489(10)
C19 C21 1.553(10)
C22 C23 1.542(10)
C24 C26 1.328(8)
C24 N5 1.390(7)
C25 N6 1.361(7)
C25 N5 1.376(7)
C26 N6 1.392(7)
C28 N4 1.325(7)
C28 C29 1.381(8)
C28 N5 1.413(7)
C29 C30 1.352(8)
C30 C31 1.381(8)
C31 C32 1.378(8)
C32 N4 1.352(7)
C32 Si2 1.867(6)
C33 Si2 1.856(6)
C34 Si2 1.850(9)
C35 Si2 1.806(9)
C36 C38 1.387(8)
C36 C37 1.390(8)
C36 N6 1.429(7)
C37 C39 1.393(8)
C37 C42 1.501(9)
C38 C41 1.380(8)
C38 C45 1.520(9)
C39 C40 1.371(9)
C40 C41 1.385(9)
C42 C44 1.502(10)
C42 C43 1.548(10)
C45 C47 1.504(9)
C45 C46 1.544(9)
